data_4033504
loop_
_publ_author_name
'Chang, Meng-Yang'
'Chen, Yu-Hsin'
'Wang, Heui-Sin'

_publ_section_title
;
 Cu(OAc)<sub>2</sub> Mediated Synthesis of 3-Sulfonyl Chromen-4-ones.
;
_journal_issue 4
_journal_name_full 'The Journal of organic chemistry'
_journal_page_first 2361
_journal_page_last 2368
_journal_paper_doi 10.1021/acs.joc.8b00177
_journal_volume 83
_journal_year 2018
_chemical_formula_sum 'C17 H16 N2 O3 S'
_chemical_formula_weight 328.38
_space_group_crystal_system monoclinic
_space_group_IT_number 14
_space_group_name_Hall '-P 2ybc'
_space_group_name_H-M_alt 'P 1 21/c 1'
_symmetry_space_group_name_Hall '-P 2ybc'
_symmetry_space_group_name_H-M 'P 1 21/c 1'
_atom_sites_solution_hydrogens geom
_audit_creation_method SHELXL-2014/6
_cell_angle_alpha 90
_cell_angle_beta 97.1880(10)
_cell_angle_gamma 90
_cell_formula_units_Z 8
_cell_length_a 29.6762(12)
_cell_length_b 13.3274(5)
_cell_length_c 8.2384(3)
_cell_measurement_reflns_used 7393
_cell_measurement_temperature 296(2)
_cell_measurement_theta_max 26.0604
_cell_measurement_theta_min 2.5773
_cell_volume 3232.7(2)
_computing_cell_refinement 'SAINT V8.34A (Bruker AXS Inc., 2013)'
_computing_data_collection 'Bruker APEX2'
_computing_data_reduction 'SAINT V8.34A (Bruker AXS Inc., 2013)'
_computing_molecular_graphics 'Bruker SHELXTL'
_computing_publication_material 'Bruker SHELXTL'
_computing_structure_refinement 'SHELXL-2014/6 (Sheldrick, 2014)'
_diffrn_ambient_temperature 296(2)
_diffrn_detector_area_resol_mean 8.3333
_diffrn_measured_fraction_theta_full 1.000
_diffrn_measured_fraction_theta_max 1.000
_diffrn_measurement_device_type 'Bruker APEX-II CCD'
_diffrn_measurement_method '\f and \w scans'
_diffrn_radiation_type MoK\a
_diffrn_radiation_wavelength 0.71073
_diffrn_reflns_av_R_equivalents 0.0317
_diffrn_reflns_av_unetI/netI 0.0288
_diffrn_reflns_Laue_measured_fraction_full 1.000
_diffrn_reflns_Laue_measured_fraction_max 1.000
_diffrn_reflns_limit_h_max 37
_diffrn_reflns_limit_h_min -37
_diffrn_reflns_limit_k_max 16
_diffrn_reflns_limit_k_min -13
_diffrn_reflns_limit_l_max 10
_diffrn_reflns_limit_l_min -10
_diffrn_reflns_number 27733
_diffrn_reflns_point_group_measured_fraction_full 1.000
_diffrn_reflns_point_group_measured_fraction_max 1.000
_diffrn_reflns_theta_full 25.242
_diffrn_reflns_theta_max 26.425
_diffrn_reflns_theta_min 0.692
_exptl_absorpt_coefficient_mu 0.216
_exptl_absorpt_correction_T_max 0.9485
_exptl_absorpt_correction_T_min 0.8668
_exptl_absorpt_correction_type multi-scan
_exptl_absorpt_process_details 'SADABS V2014/4 (Bruker AXS Inc.)'
_exptl_crystal_colour Colorless
_exptl_crystal_density_diffrn 1.349
_exptl_crystal_density_meas ?
_exptl_crystal_density_method 'not measured'
_exptl_crystal_description Tabullar
_exptl_crystal_F_000 1376
_exptl_crystal_size_max 0.15
_exptl_crystal_size_mid 0.12
_exptl_crystal_size_min 0.06
_refine_diff_density_max 0.366
_refine_diff_density_min -0.370
_refine_diff_density_rms 0.048
_refine_ls_extinction_method none
_refine_ls_goodness_of_fit_ref 1.075
_refine_ls_hydrogen_treatment constr
_refine_ls_matrix_type full
_refine_ls_number_parameters 421
_refine_ls_number_reflns 6655
_refine_ls_number_restraints 0
_refine_ls_restrained_S_all 1.075
_refine_ls_R_factor_all 0.0637
_refine_ls_R_factor_gt 0.0468
_refine_ls_shift/su_max 0.001
_refine_ls_shift/su_mean 0.000
_refine_ls_structure_factor_coef Fsqd
_refine_ls_weighting_details 'w=1/[\s^2^(Fo^2^)+(0.0536P)^2^+1.6967P] where P=(Fo^2^+2Fc^2^)/3'
_refine_ls_weighting_scheme calc
_refine_ls_wR_factor_gt 0.1120
_refine_ls_wR_factor_ref 0.1233
_reflns_Friedel_coverage 0.000
_reflns_number_gt 5250
_reflns_number_total 6655
_reflns_threshold_expression 'I > 2\s(I)'
_cod_data_source_file jo8b00177_si_001.cif
_cod_data_source_block 170219LT_a
_cod_depositor_comments
;
The following automatic conversions were performed:

'_exptl_crystal_density_meas' value 'not measured' was changed to '?'
- the value is perceived as not measured.

Automatic conversion script
Id: cif_fix_values 4973 2017-02-22 13:04:09Z antanas 

 Adding full bibliography for 4033500--4033507.cif.
;
_cod_database_code 4033504
_shelx_space_group_comment
;
The symmetry employed for this shelxl refinement is uniquely defined
by the following loop, which should always be used as a source of
symmetry information in preference to the above space-group names.
They are only intended as comments.
;
_shelxl_version_number 2014/6

loop_
_space_group_symop_operation_xyz
'x, y, z'
'-x, y+1/2, -z+1/2'
'-x, -y, -z'
'x, -y-1/2, z-1/2'

loop_
_atom_site_label
_atom_site_type_symbol
_atom_site_fract_x
_atom_site_fract_y
_atom_site_fract_z
_atom_site_U_iso_or_equiv
_atom_site_adp_type
_atom_site_occupancy
_atom_site_site_symmetry_order
_atom_site_calc_flag
_atom_site_refinement_flags_posn
_atom_site_refinement_flags_adp
S1 S 0.36982(2) 0.54830(4) 0.31856(6) 0.03162(14) Uani 1 1 d . .
S2 S 0.18238(2) 0.41973(5) 0.23978(7) 0.03804(15) Uani 1 1 d . .
N1 N 0.24979(6) 0.62194(14) 0.4072(2) 0.0355(4) Uani 1 1 d . .
H1 H 0.2239 0.6515 0.3866 0.043 Uiso 1 1 calc R U
N2 N 0.26078(6) 0.56190(13) 0.5404(2) 0.0327(4) Uani 1 1 d . .
N3 N 0.17953(6) 0.58612(14) -0.1547(2) 0.0384(4) Uani 1 1 d . .
N4 N 0.21429(6) 0.52184(14) -0.1695(2) 0.0394(4) Uani 1 1 d . .
H4 H 0.2303 0.5238 -0.2496 0.047 Uiso 1 1 calc R U
O1 O 0.37527(6) 0.44256(12) 0.2981(2) 0.0479(4) Uani 1 1 d . .
O2 O 0.37312(6) 0.61183(13) 0.17829(17) 0.0428(4) Uani 1 1 d . .
O3 O 0.34817(7) 0.58858(13) 0.83419(19) 0.0527(5) Uani 1 1 d . .
H3 H 0.3583 0.5957 0.9307 0.079 Uiso 1 1 calc R U
O4 O 0.22507(6) 0.37600(14) 0.3028(2) 0.0530(5) Uani 1 1 d . .
O5 O 0.16144(6) 0.49191(13) 0.3358(2) 0.0508(4) Uani 1 1 d . .
O6 O 0.16935(6) 0.73648(17) 0.1670(4) 0.0903(9) Uani 1 1 d . .
H6 H 0.1675 0.7897 0.2156 0.135 Uiso 1 1 calc R U
C1 C 0.41163(7) 0.58729(18) 0.4765(2) 0.0354(5) Uani 1 1 d . .
C2 C 0.41767(9) 0.6878(2) 0.5097(3) 0.0541(7) Uani 1 1 d . .
H2 H 0.3988 0.7351 0.4530 0.065 Uiso 1 1 calc R U
C3 C 0.45223(10) 0.7178(3) 0.6287(4) 0.0721(9) Uani 1 1 d . .
H3A H 0.4560 0.7857 0.6526 0.086 Uiso 1 1 calc R U
C4 C 0.48086(9) 0.6498(3) 0.7115(4) 0.0739(10) Uani 1 1 d . .
C5 C 0.47363(10) 0.5497(3) 0.6797(4) 0.0785(11) Uani 1 1 d . .
H5 H 0.4923 0.5027 0.7381 0.094 Uiso 1 1 calc R U
C6 C 0.43894(9) 0.5167(2) 0.5621(3) 0.0599(8) Uani 1 1 d . .
H6A H 0.4344 0.4486 0.5418 0.072 Uiso 1 1 calc R U
C7 C 0.52055(11) 0.6832(4) 0.8353(5) 0.1231(19) Uani 1 1 d . .
H7A H 0.5486 0.6656 0.7959 0.185 Uiso 1 1 calc R U
H7B H 0.5187 0.6504 0.9380 0.185 Uiso 1 1 calc R U
H7C H 0.5193 0.7546 0.8498 0.185 Uiso 1 1 calc R U
C8 C 0.28288(7) 0.63074(16) 0.3112(3) 0.0328(5) Uani 1 1 d . .
C9 C 0.31801(7) 0.57255(15) 0.3868(2) 0.0288(4) Uani 1 1 d . .
C10 C 0.30246(7) 0.53152(15) 0.5280(2) 0.0267(4) Uani 1 1 d . .
C11 C 0.32695(7) 0.45969(16) 0.6438(2) 0.0287(4) Uani 1 1 d . .
C12 C 0.32761(8) 0.35881(17) 0.6011(3) 0.0390(5) Uani 1 1 d . .
H12 H 0.3116 0.3376 0.5029 0.047 Uiso 1 1 calc R U
C13 C 0.35161(9) 0.28980(19) 0.7017(3) 0.0467(6) Uani 1 1 d . .
H13 H 0.3512 0.2223 0.6729 0.056 Uiso 1 1 calc R U
C14 C 0.37633(8) 0.3216(2) 0.8455(3) 0.0448(6) Uani 1 1 d . .
H14 H 0.3933 0.2755 0.9124 0.054 Uiso 1 1 calc R U
C15 C 0.37607(8) 0.42081(19) 0.8905(3) 0.0408(5) Uani 1 1 d . .
H15 H 0.3930 0.4417 0.9872 0.049 Uiso 1 1 calc R U
C16 C 0.35065(7) 0.48997(17) 0.7921(2) 0.0329(5) Uani 1 1 d . .
C17 C 0.27748(9) 0.6931(2) 0.1607(3) 0.0518(7) Uani 1 1 d . .
H17A H 0.2473 0.7201 0.1437 0.078 Uiso 1 1 calc R U
H17B H 0.2826 0.6524 0.0685 0.078 Uiso 1 1 calc R U
H17C H 0.2991 0.7470 0.1725 0.078 Uiso 1 1 calc R U
C18 C 0.14350(8) 0.32038(18) 0.1944(3) 0.0373(5) Uani 1 1 d . .
C19 C 0.15903(9) 0.2255(2) 0.1618(3) 0.0488(6) Uani 1 1 d . .
H19 H 0.1899 0.2138 0.1617 0.059 Uiso 1 1 calc R U
C20 C 0.12820(11) 0.1481(2) 0.1294(3) 0.0579(7) Uani 1 1 d . .
H20 H 0.1387 0.0842 0.1088 0.069 Uiso 1 1 calc R U
C21 C 0.08226(11) 0.1638(2) 0.1270(3) 0.0582(7) Uani 1 1 d . .
C22 C 0.06738(10) 0.2588(3) 0.1611(4) 0.0635(8) Uani 1 1 d . .
H22 H 0.0365 0.2703 0.1611 0.076 Uiso 1 1 calc R U
C23 C 0.09756(9) 0.3370(2) 0.1950(3) 0.0512(6) Uani 1 1 d . .
H23 H 0.0870 0.4005 0.2181 0.061 Uiso 1 1 calc R U
C24 C 0.04866(14) 0.0787(3) 0.0836(5) 0.0947(13) Uani 1 1 d . .
H24A H 0.0286 0.0735 0.1661 0.142 Uiso 1 1 calc R U
H24B H 0.0649 0.0168 0.0779 0.142 Uiso 1 1 calc R U
H24C H 0.0313 0.0921 -0.0204 0.142 Uiso 1 1 calc R U
C25 C 0.22131(7) 0.45532(17) -0.0475(3) 0.0359(5) Uani 1 1 d . .
C26 C 0.18874(7) 0.47757(16) 0.0549(3) 0.0332(5) Uani 1 1 d . .
C27 C 0.16360(7) 0.55915(16) -0.0173(3) 0.0335(5) Uani 1 1 d . .
C28 C 0.12330(7) 0.61082(18) 0.0337(3) 0.0379(5) Uani 1 1 d . .
C29 C 0.08071(8) 0.5701(2) -0.0087(3) 0.0494(6) Uani 1 1 d . .
H29 H 0.0778 0.5097 -0.0655 0.059 Uiso 1 1 calc R U
C30 C 0.04228(9) 0.6176(3) 0.0315(4) 0.0661(8) Uani 1 1 d . .
H30 H 0.0138 0.5892 0.0028 0.079 Uiso 1 1 calc R U
C31 C 0.04657(9) 0.7065(3) 0.1137(4) 0.0735(9) Uani 1 1 d . .
H31 H 0.0207 0.7395 0.1391 0.088 Uiso 1 1 calc R U
C32 C 0.08830(9) 0.7475(3) 0.1591(4) 0.0731(10) Uani 1 1 d . .
H32 H 0.0907 0.8079 0.2161 0.088 Uiso 1 1 calc R U
C33 C 0.12717(8) 0.6998(2) 0.1211(4) 0.0548(7) Uani 1 1 d . .
C34 C 0.25736(9) 0.3775(2) -0.0385(4) 0.0541(7) Uani 1 1 d . .
H34A H 0.2688 0.3728 -0.1422 0.081 Uiso 1 1 calc R U
H34B H 0.2450 0.3139 -0.0118 0.081 Uiso 1 1 calc R U
H34C H 0.2817 0.3955 0.0445 0.081 Uiso 1 1 calc R U

loop_
_atom_site_aniso_label
_atom_site_aniso_U_11
_atom_site_aniso_U_22
_atom_site_aniso_U_33
_atom_site_aniso_U_23
_atom_site_aniso_U_13
_atom_site_aniso_U_12
S1 0.0418(3) 0.0303(3) 0.0234(2) -0.0014(2) 0.0063(2) -0.0022(2)
S2 0.0423(3) 0.0380(3) 0.0338(3) -0.0003(2) 0.0048(2) -0.0067(2)
N1 0.0351(9) 0.0323(10) 0.0371(10) 0.0012(8) -0.0032(8) 0.0030(8)
N2 0.0371(9) 0.0323(10) 0.0282(9) -0.0010(7) 0.0016(7) -0.0007(8)
N3 0.0414(10) 0.0308(10) 0.0448(11) 0.0025(8) 0.0125(8) 0.0026(8)
N4 0.0403(10) 0.0357(11) 0.0457(11) 0.0030(8) 0.0195(8) 0.0027(8)
O1 0.0676(11) 0.0311(9) 0.0481(10) -0.0065(7) 0.0193(8) 0.0019(8)
O2 0.0558(10) 0.0490(10) 0.0239(7) 0.0037(7) 0.0068(7) -0.0098(8)
O3 0.0868(14) 0.0360(10) 0.0309(9) -0.0052(7) -0.0098(9) 0.0022(9)
O4 0.0463(10) 0.0574(12) 0.0518(10) 0.0068(9) -0.0083(8) -0.0046(8)
O5 0.0645(11) 0.0484(11) 0.0420(9) -0.0099(8) 0.0163(8) -0.0087(9)
O6 0.0414(11) 0.0702(16) 0.157(2) -0.0712(16) 0.0028(12) 0.0037(10)
C1 0.0327(11) 0.0476(14) 0.0268(10) -0.0004(9) 0.0077(8) 0.0038(10)
C2 0.0483(14) 0.0550(17) 0.0556(15) -0.0188(13) -0.0067(12) 0.0056(13)
C3 0.0537(17) 0.086(2) 0.074(2) -0.0375(18) -0.0015(15) -0.0035(16)
C4 0.0396(15) 0.132(3) 0.0488(17) -0.0238(19) -0.0012(12) 0.0086(18)
C5 0.0518(17) 0.121(3) 0.0582(19) 0.014(2) -0.0093(14) 0.026(2)
C6 0.0548(16) 0.068(2) 0.0549(16) 0.0123(14) -0.0007(13) 0.0138(14)
C7 0.052(2) 0.228(6) 0.082(3) -0.050(3) -0.0192(18) -0.002(3)
C8 0.0395(11) 0.0258(11) 0.0310(11) 0.0018(8) -0.0038(9) -0.0045(9)
C9 0.0349(11) 0.0273(11) 0.0232(9) 0.0009(8) -0.0005(8) -0.0039(8)
C10 0.0359(10) 0.0223(10) 0.0215(9) -0.0027(7) 0.0014(8) -0.0030(8)
C11 0.0355(10) 0.0302(11) 0.0209(9) 0.0036(8) 0.0054(8) 0.0000(9)
C12 0.0569(14) 0.0323(13) 0.0272(11) -0.0006(9) 0.0033(10) 0.0013(10)
C13 0.0715(17) 0.0304(13) 0.0396(13) 0.0046(10) 0.0125(12) 0.0087(12)
C14 0.0547(14) 0.0483(16) 0.0325(12) 0.0113(10) 0.0093(10) 0.0187(12)
C15 0.0460(13) 0.0515(15) 0.0238(10) 0.0030(10) 0.0000(9) 0.0063(11)
C16 0.0404(12) 0.0339(12) 0.0244(10) -0.0005(8) 0.0044(8) 0.0003(9)
C17 0.0534(15) 0.0515(16) 0.0472(14) 0.0228(12) -0.0064(11) -0.0005(12)
C18 0.0441(12) 0.0393(13) 0.0289(11) 0.0031(9) 0.0061(9) -0.0080(10)
C19 0.0541(15) 0.0464(15) 0.0466(14) -0.0007(12) 0.0092(11) -0.0017(12)
C20 0.086(2) 0.0393(15) 0.0494(15) -0.0060(12) 0.0111(14) -0.0113(14)
C21 0.0718(19) 0.0587(19) 0.0425(14) 0.0056(13) 0.0014(13) -0.0273(15)
C22 0.0490(16) 0.073(2) 0.0689(19) 0.0090(16) 0.0074(13) -0.0170(15)
C23 0.0473(14) 0.0518(16) 0.0558(15) 0.0013(13) 0.0115(12) -0.0056(12)
C24 0.112(3) 0.085(3) 0.082(2) 0.003(2) -0.006(2) -0.056(2)
C25 0.0353(11) 0.0283(12) 0.0454(13) 0.0008(10) 0.0102(9) -0.0020(9)
C26 0.0340(11) 0.0295(12) 0.0369(11) -0.0005(9) 0.0079(9) -0.0034(9)
C27 0.0346(11) 0.0282(12) 0.0384(12) -0.0060(9) 0.0080(9) -0.0032(9)
C28 0.0354(11) 0.0375(13) 0.0416(12) -0.0021(10) 0.0076(9) 0.0027(10)
C29 0.0407(13) 0.0450(15) 0.0629(16) -0.0032(12) 0.0076(11) -0.0042(11)
C30 0.0336(13) 0.078(2) 0.088(2) -0.0068(18) 0.0108(14) -0.0057(14)
C31 0.0381(15) 0.093(3) 0.091(2) -0.020(2) 0.0145(14) 0.0171(16)
C32 0.0480(16) 0.077(2) 0.093(2) -0.0436(19) 0.0025(15) 0.0176(15)
C33 0.0357(13) 0.0563(17) 0.0715(18) -0.0247(14) 0.0029(12) 0.0053(12)
C34 0.0493(14) 0.0479(16) 0.0694(18) 0.0114(13) 0.0249(13) 0.0132(12)

loop_
_atom_type_symbol
_atom_type_description
_atom_type_scat_dispersion_real
_atom_type_scat_dispersion_imag
_atom_type_scat_source
C C 0.0033 0.0016 'International Tables Vol C Tables 4.2.6.8 and 6.1.1.4'
N N 0.0061 0.0033 'International Tables Vol C Tables 4.2.6.8 and 6.1.1.4'
O O 0.0106 0.0060 'International Tables Vol C Tables 4.2.6.8 and 6.1.1.4'
S S 0.1246 0.1234 'International Tables Vol C Tables 4.2.6.8 and 6.1.1.4'
H H 0.0000 0.0000 'International Tables Vol C Tables 4.2.6.8 and 6.1.1.4'

loop_
_geom_angle_atom_site_label_1
_geom_angle_atom_site_label_2
_geom_angle_atom_site_label_3
_geom_angle
O1 S1 O2 117.57(10)
O1 S1 C9 109.87(10)
O2 S1 C9 107.56(10)
O1 S1 C1 107.34(11)
O2 S1 C1 107.82(10)
C9 S1 C1 106.10(9)
O4 S2 O5 119.84(11)
O4 S2 C26 108.06(11)
O5 S2 C26 106.72(11)
O4 S2 C18 107.26(11)
O5 S2 C18 107.63(11)
C26 S2 C18 106.66(10)
C8 N1 N2 113.99(17)
C8 N1 H1 123.0
N2 N1 H1 123.0
C10 N2 N1 104.49(16)
C27 N3 N4 105.10(18)
C25 N4 N3 113.57(18)
C25 N4 H4 123.2
N3 N4 H4 123.2
C16 O3 H3 109.5
C33 O6 H6 109.5
C2 C1 C6 120.7(2)
C2 C1 S1 119.81(18)
C6 C1 S1 119.5(2)
C1 C2 C3 119.3(3)
C1 C2 H2 120.4
C3 C2 H2 120.4
C4 C3 C2 121.4(3)
C4 C3 H3A 119.3
C2 C3 H3A 119.3
C3 C4 C5 118.6(3)
C3 C4 C7 121.4(4)
C5 C4 C7 120.1(4)
C4 C5 C6 121.6(3)
C4 C5 H5 119.2
C6 C5 H5 119.2
C1 C6 C5 118.4(3)
C1 C6 H6A 120.8
C5 C6 H6A 120.8
C4 C7 H7A 109.5
C4 C7 H7B 109.5
H7A C7 H7B 109.5
C4 C7 H7C 109.5
H7A C7 H7C 109.5
H7B C7 H7C 109.5
N1 C8 C9 104.58(18)
N1 C8 C17 122.1(2)
C9 C8 C17 133.3(2)
C8 C9 C10 106.38(18)
C8 C9 S1 127.44(16)
C10 C9 S1 126.10(16)
N2 C10 C9 110.56(18)
N2 C10 C11 122.67(17)
C9 C10 C11 126.68(18)
C12 C11 C16 118.77(19)
C12 C11 C10 118.98(18)
C16 C11 C10 122.22(19)
C13 C12 C11 121.1(2)
C13 C12 H12 119.4
C11 C12 H12 119.4
C12 C13 C14 119.5(2)
C12 C13 H13 120.3
C14 C13 H13 120.3
C15 C14 C13 120.4(2)
C15 C14 H14 119.8
C13 C14 H14 119.8
C14 C15 C16 120.2(2)
C14 C15 H15 119.9
C16 C15 H15 119.9
O3 C16 C15 122.3(2)
O3 C16 C11 117.75(19)
C15 C16 C11 119.9(2)
C8 C17 H17A 109.5
C8 C17 H17B 109.5
H17A C17 H17B 109.5
C8 C17 H17C 109.5
H17A C17 H17C 109.5
H17B C17 H17C 109.5
C23 C18 C19 120.0(2)
C23 C18 S2 119.9(2)
C19 C18 S2 120.12(19)
C20 C19 C18 119.4(3)
C20 C19 H19 120.3
C18 C19 H19 120.3
C21 C20 C19 121.3(3)
C21 C20 H20 119.3
C19 C20 H20 119.3
C20 C21 C22 118.5(3)
C20 C21 C24 120.5(3)
C22 C21 C24 120.9(3)
C23 C22 C21 121.2(3)
C23 C22 H22 119.4
C21 C22 H22 119.4
C22 C23 C18 119.6(3)
C22 C23 H23 120.2
C18 C23 H23 120.2
C21 C24 H24A 109.5
C21 C24 H24B 109.5
H24A C24 H24B 109.5
C21 C24 H24C 109.5
H24A C24 H24C 109.5
H24B C24 H24C 109.5
N4 C25 C26 105.05(19)
N4 C25 C34 123.0(2)
C26 C25 C34 132.0(2)
C25 C26 C27 106.26(19)
C25 C26 S2 126.60(17)
C27 C26 S2 127.08(16)
N3 C27 C26 110.03(18)
N3 C27 C28 120.0(2)
C26 C27 C28 129.9(2)
C29 C28 C33 118.8(2)
C29 C28 C27 119.4(2)
C33 C28 C27 121.8(2)
C28 C29 C30 121.2(3)
C28 C29 H29 119.4
C30 C29 H29 119.4
C31 C30 C29 119.3(3)
C31 C30 H30 120.4
C29 C30 H30 120.4
C32 C31 C30 120.7(3)
C32 C31 H31 119.7
C30 C31 H31 119.7
C31 C32 C33 120.5(3)
C31 C32 H32 119.8
C33 C32 H32 119.8
O6 C33 C28 117.9(2)
O6 C33 C32 122.5(2)
C28 C33 C32 119.5(2)
C25 C34 H34A 109.5
C25 C34 H34B 109.5
H34A C34 H34B 109.5
C25 C34 H34C 109.5
H34A C34 H34C 109.5
H34B C34 H34C 109.5

loop_
_geom_bond_atom_site_label_1
_geom_bond_atom_site_label_2
_geom_bond_distance
S1 O1 1.4308(17)
S1 O2 1.4457(15)
S1 C9 1.732(2)
S1 C1 1.760(2)
S2 O4 1.4317(18)
S2 O5 1.4354(18)
S2 C26 1.738(2)
S2 C18 1.765(2)
N1 C8 1.341(3)
N1 N2 1.364(2)
N1 H1 0.8600
N2 C10 1.317(3)
N3 C27 1.330(3)
N3 N4 1.358(3)
N4 C25 1.337(3)
N4 H4 0.8600
O3 C16 1.364(3)
O3 H3 0.8200
O6 C33 1.353(3)
O6 H6 0.8200
C1 C2 1.375(4)
C1 C6 1.377(3)
C2 C3 1.386(4)
C2 H2 0.9300
C3 C4 1.365(5)
C3 H3A 0.9300
C4 C5 1.371(5)
C4 C7 1.525(4)
C5 C6 1.394(4)
C5 H5 0.9300
C6 H6A 0.9300
C7 H7A 0.9600
C7 H7B 0.9600
C7 H7C 0.9600
C8 C9 1.383(3)
C8 C17 1.484(3)
C9 C10 1.414(3)
C10 C11 1.477(3)
C11 C12 1.391(3)
C11 C16 1.391(3)
C12 C13 1.375(3)
C12 H12 0.9300
C13 C14 1.380(3)
C13 H13 0.9300
C14 C15 1.374(3)
C14 H14 0.9300
C15 C16 1.386(3)
C15 H15 0.9300
C17 H17A 0.9600
C17 H17B 0.9600
C17 H17C 0.9600
C18 C23 1.382(3)
C18 C19 1.384(4)
C19 C20 1.382(4)
C19 H19 0.9300
C20 C21 1.377(4)
C20 H20 0.9300
C21 C22 1.381(4)
C21 C24 1.523(4)
C22 C23 1.379(4)
C22 H22 0.9300
C23 H23 0.9300
C24 H24A 0.9600
C24 H24B 0.9600
C24 H24C 0.9600
C25 C26 1.392(3)
C25 C34 1.485(3)
C26 C27 1.408(3)
C27 C28 1.486(3)
C28 C29 1.380(3)
C28 C33 1.384(3)
C29 C30 1.380(4)
C29 H29 0.9300
C30 C31 1.363(4)
C30 H30 0.9300
C31 C32 1.362(4)
C31 H31 0.9300
C32 C33 1.387(4)
C32 H32 0.9300
C34 H34A 0.9600
C34 H34B 0.9600
C34 H34C 0.9600
